data_7232086
loop_
_publ_author_name
'Bristow, Jonathan C.'
'Addicoat, Matthew A.'
'Wallis, John D.'

_publ_section_title
;
 O(&#x2212;)&#x22EF;C interactions and bond formation in 1-naphtholate
 anions with peri-located electrophilic carbon centres
;
_journal_issue 6
_journal_name_full CrystEngComm
_journal_page_first 1009
_journal_paper_doi 10.1039/C8CE01872C
_journal_volume 21
_journal_year 2019
_chemical_formula_moiety 'C15 H14 O2'
_chemical_formula_sum 'C15 H14 O2'
_chemical_formula_weight 226.26
_chemical_melting_point 380.5(15)
_chemical_name_systematic
;
 3-(tert-butyl)-2H-naphtho[1,8-bc]furan-2-one
;
_space_group_crystal_system orthorhombic
_space_group_IT_number 62
_space_group_name_Hall '-P 2ac 2n'
_space_group_name_H-M_alt 'P n m a'
_symmetry_space_group_name_Hall '-P 2ac 2n'
_symmetry_space_group_name_H-M 'P n m a'
_atom_sites_solution_hydrogens mixed
_audit_creation_method SHELXL-2014
_audit_update_record
;
2018-06-14 deposited with the CCDC.
2019-01-08 downloaded from the CCDC.
;
_cell_angle_alpha 90
_cell_angle_beta 90
_cell_angle_gamma 90
_cell_formula_units_Z 4
_cell_length_a 14.0730(6)
_cell_length_b 6.8273(4)
_cell_length_c 12.0491(7)
_cell_measurement_reflns_used 1254
_cell_measurement_temperature 150(2)
_cell_measurement_theta_max 28.5760
_cell_measurement_theta_min 3.6710
_cell_volume 1157.68(11)
_computing_cell_refinement 'CrysAlisPro 1.171.38.43f (Rigaku OD, 2015)'
_computing_data_collection 'CrysAlisPro 1.171.38.43f (Rigaku OD, 2015)'
_computing_data_reduction 'CrysAlisPro 1.171.38.43f (Rigaku OD, 2015)'
_computing_structure_refinement 'SHELXL-2014 (Sheldrick, 2014)'
_computing_structure_solution SHELXS-2014
_diffrn_ambient_temperature 150(2)
_diffrn_detector 'CCD plate'
_diffrn_detector_area_resol_mean 15.9832
_diffrn_detector_type Sapphire3
_diffrn_measured_fraction_theta_full 0.991
_diffrn_measured_fraction_theta_max 0.884
_diffrn_measurement_device 'four-circle diffractometer'
_diffrn_measurement_device_type 'Xcalibur, Sapphire3, Gemini'
_diffrn_radiation_monochromator graphite
_diffrn_radiation_probe x-ray
_diffrn_radiation_type MoK\a
_diffrn_radiation_wavelength 0.71073
_diffrn_reflns_av_R_equivalents 0.0261
_diffrn_reflns_av_unetI/netI 0.0233
_diffrn_reflns_Laue_measured_fraction_full 0.991
_diffrn_reflns_Laue_measured_fraction_max 0.884
_diffrn_reflns_limit_h_max 16
_diffrn_reflns_limit_h_min -19
_diffrn_reflns_limit_k_max 8
_diffrn_reflns_limit_k_min -9
_diffrn_reflns_limit_l_max 16
_diffrn_reflns_limit_l_min -16
_diffrn_reflns_number 4309
_diffrn_reflns_point_group_measured_fraction_full 0.991
_diffrn_reflns_point_group_measured_fraction_max 0.884
_diffrn_reflns_theta_full 27.000
_diffrn_reflns_theta_max 29.090
_diffrn_reflns_theta_min 2.895
_diffrn_source 'fine-focus sealed X-ray tube'
_diffrn_source_type 'Enhance (Mo) X-ray Source'
_exptl_absorpt_coefficient_mu 0.085
_exptl_absorpt_correction_T_max 0.991
_exptl_absorpt_correction_T_min 0.963
_exptl_absorpt_correction_type multi-scan
_exptl_absorpt_process_details
;
CrysAlisPro 1.171.38.43f (Rigaku Oxford Diffraction, 2015)
Empirical absorption correction using spherical harmonics,
 implemented in SCALE3 ABSPACK scaling algorithm.
;
_exptl_crystal_colour 'pale brown'
_exptl_crystal_density_diffrn 1.298
_exptl_crystal_description Block
_exptl_crystal_F_000 480
_exptl_crystal_recrystallization_method 'Re-crystallisation from solvent: DCM'
_exptl_crystal_size_max 0.568
_exptl_crystal_size_mid 0.495
_exptl_crystal_size_min 0.137
_refine_diff_density_max 0.330
_refine_diff_density_min -0.257
_refine_diff_density_rms 0.048
_refine_ls_extinction_method none
_refine_ls_goodness_of_fit_ref 1.110
_refine_ls_hydrogen_treatment constr
_refine_ls_matrix_type full
_refine_ls_number_parameters 101
_refine_ls_number_reflns 1484
_refine_ls_number_restraints 0
_refine_ls_restrained_S_all 1.110
_refine_ls_R_factor_all 0.0640
_refine_ls_R_factor_gt 0.0538
_refine_ls_shift/su_max 0.001
_refine_ls_shift/su_mean 0.000
_refine_ls_structure_factor_coef Fsqd
_refine_ls_weighting_details 'w=1/[\s^2^(Fo^2^)+(0.0682P)^2^+0.3937P] where P=(Fo^2^+2Fc^2^)/3'
_refine_ls_weighting_scheme calc
_refine_ls_wR_factor_gt 0.1367
_refine_ls_wR_factor_ref 0.1437
_reflns_Friedel_coverage 0.000
_reflns_number_gt 1268
_reflns_number_total 1484
_reflns_threshold_expression 'I > 2\s(I)'
_cod_data_source_file c8ce01872c2.cif
_cod_data_source_block new555
_cod_depositor_comments
;
The following automatic conversions were performed:

'_chemical_melting_point' value '379-382' was changed to '380.5(15)'
- the average value was taken and precision was estimated.

Automatic conversion script
Id: cif_fix_values 4973 2017-02-22 13:04:09Z antanas 

 Adding full bibliography for 7232086--7232099.cif.
;
_cod_database_code 7232086
_shelx_space_group_comment
;
The symmetry employed for this shelxl refinement is uniquely defined
by the following loop, which should always be used as a source of
symmetry information in preference to the above space-group names.
They are only intended as comments.
;
_shelxl_version_number 2014-3

loop_
_space_group_symop_operation_xyz
'x, y, z'
'-x+1/2, -y, z+1/2'
'x+1/2, -y+1/2, -z+1/2'
'-x, y+1/2, -z'
'-x, -y, -z'
'x-1/2, y, -z-1/2'
'-x-1/2, y-1/2, z-1/2'
'x, -y-1/2, z'

loop_
_atom_site_label
_atom_site_type_symbol
_atom_site_fract_x
_atom_site_fract_y
_atom_site_fract_z
_atom_site_U_iso_or_equiv
_atom_site_adp_type
_atom_site_occupancy
_atom_site_site_symmetry_order
_atom_site_calc_flag
_atom_site_refinement_flags_posn
_atom_site_refinement_flags_adp
_atom_site_refinement_flags_occupancy
O2 O 0.04084(11) 0.7500 0.70880(13) 0.0323(4) Uani 1 2 d S T P
O5 O 0.19283(12) 0.7500 0.76373(14) 0.0452(5) Uani 1 2 d S T P
C1 C -0.00638(15) 0.7500 0.60765(18) 0.0248(5) Uani 1 2 d S T P
C2 C -0.10177(16) 0.7500 0.5882(2) 0.0311(5) Uani 1 2 d S T P
H2 H -0.1471 0.7500 0.6466 0.037 Uiso 1 2 calc R U P
C3 C -0.12877(15) 0.7500 0.4743(2) 0.0339(6) Uani 1 2 d S T P
H3 H -0.1947 0.7500 0.4572 0.041 Uiso 1 2 calc R U P
C4 C -0.06603(16) 0.7500 0.3886(2) 0.0318(6) Uani 1 2 d S T P
H4 H -0.0885 0.7500 0.3142 0.038 Uiso 1 2 calc R U P
C5 C 0.03354(15) 0.7500 0.41022(19) 0.0244(5) Uani 1 2 d S T P
C6 C 0.11204(17) 0.7500 0.33688(18) 0.0284(5) Uani 1 2 d S T P
H6 H 0.1014 0.7500 0.2590 0.034 Uiso 1 2 calc R U P
C7 C 0.20356(16) 0.7500 0.37679(18) 0.0273(5) Uani 1 2 d S T P
H7 H 0.2538 0.7500 0.3241 0.033 Uiso 1 2 calc R U P
C8 C 0.22871(14) 0.7500 0.49133(18) 0.0209(4) Uani 1 2 d S T P
C9 C 0.15194(14) 0.7500 0.56411(17) 0.0213(4) Uani 1 2 d S T P
C10 C 0.05919(13) 0.7500 0.52153(18) 0.0209(4) Uani 1 2 d S T P
C11 C 0.13877(15) 0.7500 0.68685(18) 0.0277(5) Uani 1 2 d S T P
C12 C 0.33347(14) 0.7500 0.52825(19) 0.0257(5) Uani 1 2 d S T P
C13 C 0.40240(17) 0.7500 0.4308(2) 0.0407(6) Uani 1 2 d S T P
H13A H 0.3920 0.8677 0.3856 0.061 Uiso 1 1 d . U .
H13B H 0.4677 0.7500 0.4584 0.061 Uiso 1 2 d S U P
C14 C 0.35274(11) 0.9345(2) 0.59757(16) 0.0349(4) Uani 1 1 d . . .
H14A H 0.4179 0.9305 0.6261 0.052 Uiso 1 1 calc R U .
H14B H 0.3080 0.9398 0.6598 0.052 Uiso 1 1 calc R U .
H14C H 0.3446 1.0510 0.5510 0.052 Uiso 1 1 calc R U .

loop_
_atom_site_aniso_label
_atom_site_aniso_U_11
_atom_site_aniso_U_22
_atom_site_aniso_U_33
_atom_site_aniso_U_23
_atom_site_aniso_U_13
_atom_site_aniso_U_12
O2 0.0242(8) 0.0461(10) 0.0267(8) 0.000 0.0064(6) 0.000
O5 0.0330(9) 0.0780(14) 0.0246(8) 0.000 -0.0043(7) 0.000
C1 0.0249(10) 0.0196(10) 0.0298(11) 0.000 0.0008(9) 0.000
C2 0.0207(10) 0.0219(11) 0.0507(14) 0.000 0.0083(10) 0.000
C3 0.0195(10) 0.0198(11) 0.0624(17) 0.000 -0.0110(10) 0.000
C4 0.0308(12) 0.0217(10) 0.0430(13) 0.000 -0.0152(10) 0.000
C5 0.0287(11) 0.0148(9) 0.0297(11) 0.000 -0.0055(9) 0.000
C6 0.0402(12) 0.0236(11) 0.0214(10) 0.000 -0.0026(10) 0.000
C7 0.0315(11) 0.0247(11) 0.0258(11) 0.000 0.0077(9) 0.000
C8 0.0192(9) 0.0158(9) 0.0277(10) 0.000 0.0027(8) 0.000
C9 0.0193(9) 0.0207(10) 0.0238(10) 0.000 0.0000(8) 0.000
C10 0.0172(9) 0.0146(9) 0.0307(11) 0.000 -0.0016(8) 0.000
C11 0.0233(10) 0.0354(12) 0.0243(10) 0.000 0.0012(9) 0.000
C12 0.0163(9) 0.0256(11) 0.0352(12) 0.000 0.0016(8) 0.000
C13 0.0220(11) 0.0472(15) 0.0530(16) 0.000 0.0119(11) 0.000
C14 0.0221(7) 0.0302(9) 0.0523(11) -0.0048(8) -0.0043(7) -0.0029(6)

loop_
_atom_type_symbol
_atom_type_description
_atom_type_scat_dispersion_real
_atom_type_scat_dispersion_imag
_atom_type_scat_source
C C 0.0033 0.0016 'International Tables Vol C Tables 4.2.6.8 and 6.1.1.4'
H H 0.0000 0.0000 'International Tables Vol C Tables 4.2.6.8 and 6.1.1.4'
O O 0.0106 0.0060 'International Tables Vol C Tables 4.2.6.8 and 6.1.1.4'

loop_
_geom_angle_atom_site_label_1
_geom_angle_atom_site_label_2
_geom_angle_atom_site_label_3
_geom_angle
_geom_angle_site_symmetry_1
_geom_angle_site_symmetry_3
C1 O2 C11 107.74(16) . .
C2 C1 O2 128.5(2) . .
C2 C1 C10 121.8(2) . .
O2 C1 C10 109.75(18) . .
C1 C2 C3 115.4(2) . .
C4 C3 C2 124.0(2) . .
C3 C4 C5 120.0(2) . .
C10 C5 C6 113.59(19) . .
C10 C5 C4 115.6(2) . .
C6 C5 C4 130.8(2) . .
C7 C6 C5 120.9(2) . .
C6 C7 C8 124.9(2) . .
C9 C8 C7 114.68(18) . .
C9 C8 C12 124.14(19) . .
C7 C8 C12 121.18(18) . .
C8 C9 C10 119.48(19) . .
C8 C9 C11 136.21(19) . .
C10 C9 C11 104.31(17) . .
C1 C10 C5 123.28(19) . .
C1 C10 C9 110.19(19) . .
C5 C10 C9 126.5(2) . .
O5 C11 O2 118.5(2) . .
O5 C11 C9 133.5(2) . .
O2 C11 C9 108.01(17) . .
C13 C12 C14 107.86(12) . .
C13 C12 C14 107.86(12) . 8_575
C14 C12 C14 110.2(2) . 8_575
C13 C12 C8 112.78(19) . .
C14 C12 C8 109.04(11) . .
C14 C12 C8 109.04(11) 8_575 .

loop_
_geom_bond_atom_site_label_1
_geom_bond_atom_site_label_2
_geom_bond_distance
_geom_bond_site_symmetry_2
O2 C1 1.388(3) .
O2 C11 1.403(3) .
O5 C11 1.199(3) .
C1 C2 1.363(3) .
C1 C10 1.389(3) .
C2 C3 1.424(4) .
C3 C4 1.359(4) .
C4 C5 1.425(3) .
C5 C10 1.389(3) .
C5 C6 1.415(3) .
C6 C7 1.375(3) .
C7 C8 1.425(3) .
C8 C9 1.391(3) .
C8 C12 1.540(3) .
C9 C10 1.402(3) .
C9 C11 1.490(3) .
C12 C13 1.523(3) .
C12 C14 1.536(2) .
C12 C14 1.536(2) 8_575
